data_7201276
loop_
_publ_author_name
'Braga, Dario'
'd'Agostino, Simone'
'Polito, Marco'
'Rubini, Katia'
'Grepioni, Fabrizia'

_publ_section_title
;
 Caesium 18-crown[6] complexes with aromatic polycarboxylate anions:
 preparation, solid-state characterization and thermal behaviour
;
_journal_issue 9
_journal_name_full CrystEngComm
_journal_page_first 1994
_journal_paper_doi 10.1039/b907224a
_journal_volume 11
_journal_year 2009
_chemical_formula_sum 'C45 H93 Cs3 O33'
_chemical_formula_weight 1560.92
_chemical_name_systematic
;
?
;
_space_group_IT_number 14
_symmetry_cell_setting monoclinic
_symmetry_space_group_name_Hall '-P 2yn'
_symmetry_space_group_name_H-M 'P 1 21/n 1'
_atom_sites_solution_hydrogens geom
_atom_sites_solution_primary direct
_atom_sites_solution_secondary difmap
_audit_creation_method SHELXL-97
_cell_angle_alpha 90.00
_cell_angle_beta 103.860(3)
_cell_angle_gamma 90.00
_cell_formula_units_Z 4
_cell_length_a 14.6690(5)
_cell_length_b 27.0044(9)
_cell_length_c 17.2458(4)
_cell_measurement_temperature 293(2)
_cell_volume 6632.6(4)
_computing_structure_refinement 'SHELXL-97 (Sheldrick, 1997)'
_computing_structure_solution 'SHELXS-97 (Sheldrick, 1990)'
_diffrn_ambient_temperature 293(2)
_diffrn_measured_fraction_theta_full 0.992
_diffrn_measured_fraction_theta_max 0.992
_diffrn_radiation_monochromator graphite
_diffrn_radiation_source 'fine-focus sealed tube'
_diffrn_radiation_type MoK\a
_diffrn_radiation_wavelength 0.71073
_diffrn_reflns_av_R_equivalents 0.0331
_diffrn_reflns_av_sigmaI/netI 0.0713
_diffrn_reflns_limit_h_max 16
_diffrn_reflns_limit_h_min -18
_diffrn_reflns_limit_k_max 32
_diffrn_reflns_limit_k_min -33
_diffrn_reflns_limit_l_max 21
_diffrn_reflns_limit_l_min -17
_diffrn_reflns_number 33893
_diffrn_reflns_theta_full 26.00
_diffrn_reflns_theta_max 26.00
_diffrn_reflns_theta_min 2.55
_exptl_absorpt_coefficient_mu 1.724
_exptl_absorpt_correction_T_max 1.0000
_exptl_absorpt_correction_T_min 0.8566
_exptl_absorpt_correction_type multi-scan
_exptl_crystal_colour colourless
_exptl_crystal_density_diffrn 1.563
_exptl_crystal_density_method 'not measured'
_exptl_crystal_description prism
_exptl_crystal_F_000 3168
_exptl_crystal_size_max 0.32
_exptl_crystal_size_mid 0.24
_exptl_crystal_size_min 0.21
_refine_diff_density_max 1.258
_refine_diff_density_min -1.279
_refine_diff_density_rms 0.095
_refine_ls_extinction_method none
_refine_ls_goodness_of_fit_ref 0.942
_refine_ls_hydrogen_treatment riding
_refine_ls_matrix_type full
_refine_ls_number_parameters 727
_refine_ls_number_reflns 12936
_refine_ls_number_restraints 18
_refine_ls_restrained_S_all 0.949
_refine_ls_R_factor_all 0.1044
_refine_ls_R_factor_gt 0.0526
_refine_ls_shift/su_max 0.003
_refine_ls_shift/su_mean 0.000
_refine_ls_structure_factor_coef Fsqd
_refine_ls_weighting_details 'calc w=1/[\s^2^(Fo^2^)+(0.0733P)^2^+0.0000P] where P=(Fo^2^+2Fc^2^)/3'
_refine_ls_weighting_scheme calc
_refine_ls_wR_factor_gt 0.1224
_refine_ls_wR_factor_ref 0.1364
_reflns_number_gt 7412
_reflns_number_total 12936
_reflns_threshold_expression >2sigma(I)
_cod_data_source_file b907224a.txt
_cod_data_source_block 4-rev
_cod_depositor_comments
;
The following automatic conversions were performed:
'_symmetry_cell_setting' value 'Monoclinic' changed to 'monoclinic'
according to '/home/saulius/struct/CIF-dictionaries/cif_core.dic'
dictionary named 'cif_core.dic' version 2.4.1 from 2010-06-29.

Automatic conversion script
Id: cif_fix_enum 1527 2010-12-29 10:47:43Z saulius 
;
_cod_original_sg_symbol_H-M P2(1)/n
_cod_database_code 7201276

loop_
_symmetry_equiv_pos_as_xyz
'x, y, z'
'-x+1/2, y+1/2, -z+1/2'
'-x, -y, -z'
'x-1/2, -y-1/2, z-1/2'

loop_
_atom_site_label
_atom_site_type_symbol
_atom_site_fract_x
_atom_site_fract_y
_atom_site_fract_z
_atom_site_U_iso_or_equiv
_atom_site_adp_type
_atom_site_occupancy
_atom_site_symmetry_multiplicity
_atom_site_calc_flag
_atom_site_refinement_flags
_atom_site_disorder_assembly
_atom_site_disorder_group
C1 C 0.7321(2) 0.25493(10) 1.20930(18) 0.0413(13) Uani 1 1 d G . .
H1 H 0.7380 0.2227 1.2289 0.050 Uiso 1 1 calc R . .
C2 C 0.6881(2) 0.26377(11) 1.12974(17) 0.0385(13) Uani 1 1 d G . .
C3 C 0.6793(2) 0.31193(13) 1.10046(13) 0.0432(14) Uani 1 1 d G . .
H3 H 0.6499 0.3178 1.0472 0.052 Uiso 1 1 calc R . .
C4 C 0.7146(2) 0.35126(10) 1.15073(18) 0.0414(13) Uani 1 1 d G . .
C5 C 0.7586(2) 0.34242(11) 1.23029(17) 0.0407(13) Uani 1 1 d G . .
H5 H 0.7822 0.3687 1.2639 0.049 Uiso 1 1 calc R . .
C6 C 0.7674(2) 0.29426(13) 1.25957(13) 0.0396(13) Uani 1 1 d G . .
C7 C 0.6499(5) 0.2208(3) 1.0751(3) 0.0513(16) Uani 1 1 d . . .
O1 O 0.6842(4) 0.17906(18) 1.0940(3) 0.0888(17) Uani 1 1 d . . .
O2 O 0.5855(3) 0.22836(16) 1.0154(2) 0.0605(12) Uani 1 1 d . . .
C8 C 0.7077(4) 0.4036(3) 1.1163(4) 0.0536(16) Uani 1 1 d . . .
O3 O 0.6736(4) 0.40867(18) 1.0439(3) 0.0853(16) Uani 1 1 d . . .
O4 O 0.7369(4) 0.43848(18) 1.1617(3) 0.0797(14) Uani 1 1 d . . .
C9 C 0.8140(4) 0.2836(3) 1.3456(3) 0.0516(16) Uani 1 1 d . . .
O5 O 0.8596(4) 0.31702(18) 1.3871(2) 0.0783(15) Uani 1 1 d . . .
O6 O 0.8052(3) 0.2417(2) 1.3705(2) 0.0789(15) Uani 1 1 d . . .
O1W O 0.6075(3) 0.09912(16) 1.0097(2) 0.0713(13) Uani 1 1 d . . .
O2W O 0.4458(3) 0.09510(19) 0.8835(3) 0.0830(15) Uani 1 1 d . . .
O3W O 0.4412(3) 0.2923(2) 0.9960(3) 0.0915(16) Uani 1 1 d . . .
O4W O 0.5076(4) 0.3768(2) 0.9481(3) 0.115(2) Uani 1 1 d . . .
O5W O 0.4431(14) 0.4968(7) 0.9555(13) 0.244(19) Uani 0.50 1 d P . .
O6W O 0.2536(3) 0.45783(17) 0.5976(3) 0.0758(13) Uani 1 1 d . . .
O7W O 0.7957(4) 0.4658(2) 1.3193(3) 0.113(2) Uani 1 1 d . . .
O8W O 0.3342(3) 0.3722(2) 0.6758(3) 0.1014(18) Uani 1 1 d . . .
O9W O 0.8367(7) 0.1333(4) 1.3365(5) 0.198(4) Uani 1 1 d . . .
O10W O 0.352(2) 0.4748(7) 0.8839(11) 0.235(15) Uani 0.50 1 d P . .
Cs1 Cs 0.61566(3) 0.168117(14) 0.86353(2) 0.04909(12) Uani 1 1 d . . .
Cs2 Cs 0.41915(3) 0.174564(16) 1.07700(2) 0.05729(14) Uani 1 1 d . . .
Cs3 Cs 0.62097(3) 0.467926(18) 0.87743(3) 0.07358(16) Uani 1 1 d . . .
O4A O 0.5594(3) 0.11718(17) 0.6841(2) 0.0603(11) Uani 1 1 d . . .
O2A O 0.6208(3) 0.28073(15) 0.8057(2) 0.0573(11) Uani 1 1 d . . .
O6A O 0.8394(3) 0.14359(17) 0.9010(2) 0.0642(12) Uani 1 1 d . . .
O5A O 0.7071(3) 0.07565(15) 0.8071(2) 0.0580(11) Uani 1 1 d . . .
O3A O 0.4950(3) 0.21245(17) 0.7153(2) 0.0647(12) Uani 1 1 d . . .
O1A O 0.7760(4) 0.23963(18) 0.9252(3) 0.0722(13) Uani 1 1 d . . .
C6A C 0.4821(5) 0.2645(3) 0.7069(4) 0.069(2) Uani 1 1 d . . .
H6A1 H 0.4157 0.2723 0.6898 0.083 Uiso 1 1 calc R . .
H6A2 H 0.5131 0.2770 0.6672 0.083 Uiso 1 1 calc R . .
C7A C 0.4560(5) 0.1854(3) 0.6453(4) 0.067(2) Uani 1 1 d . . .
H7A1 H 0.4893 0.1929 0.6045 0.080 Uiso 1 1 calc R . .
H7A2 H 0.3905 0.1944 0.6251 0.080 Uiso 1 1 calc R . .
C5A C 0.5228(5) 0.2876(3) 0.7854(4) 0.0674(19) Uani 1 1 d . . .
H5A1 H 0.5085 0.3227 0.7831 0.081 Uiso 1 1 calc R . .
H5A2 H 0.4956 0.2727 0.8259 0.081 Uiso 1 1 calc R . .
C3A C 0.7644(6) 0.2900(3) 0.9030(4) 0.077(2) Uani 1 1 d . . .
H3A1 H 0.7922 0.2963 0.8583 0.092 Uiso 1 1 calc R . .
H3A2 H 0.7961 0.3107 0.9473 0.092 Uiso 1 1 calc R . .
C8A C 0.4639(4) 0.1316(3) 0.6648(4) 0.070(2) Uani 1 1 d . . .
H8A1 H 0.4365 0.1249 0.7096 0.085 Uiso 1 1 calc R . .
H8A2 H 0.4297 0.1126 0.6193 0.085 Uiso 1 1 calc R . .
C4A C 0.6641(6) 0.3025(2) 0.8805(4) 0.075(2) Uani 1 1 d . . .
H4A1 H 0.6338 0.2906 0.9212 0.090 Uiso 1 1 calc R . .
H4A2 H 0.6567 0.3382 0.8771 0.090 Uiso 1 1 calc R . .
C12A C 0.8373(5) 0.0913(3) 0.9142(4) 0.072(2) Uani 1 1 d . . .
H12E H 0.7959 0.0839 0.9489 0.086 Uiso 1 1 calc R . .
H12F H 0.8998 0.0796 0.9399 0.086 Uiso 1 1 calc R . .
C11A C 0.8031(5) 0.0657(3) 0.8358(4) 0.0656(18) Uani 1 1 d . . .
H11C H 0.8376 0.0774 0.7979 0.079 Uiso 1 1 calc R . .
H11D H 0.8130 0.0303 0.8424 0.079 Uiso 1 1 calc R . .
C2A C 0.8712(5) 0.2248(3) 0.9508(4) 0.080(2) Uani 1 1 d . . .
H2A1 H 0.9029 0.2443 0.9967 0.096 Uiso 1 1 calc R . .
H2A2 H 0.9033 0.2298 0.9083 0.096 Uiso 1 1 calc R . .
C1A C 0.8725(5) 0.1716(3) 0.9724(4) 0.081(2) Uani 1 1 d . . .
H1A1 H 0.9359 0.1615 0.9985 0.098 Uiso 1 1 calc R . .
H1A2 H 0.8325 0.1659 1.0089 0.098 Uiso 1 1 calc R . .
C9A C 0.5700(5) 0.0666(3) 0.7042(4) 0.073(2) Uani 1 1 d . . .
H9A1 H 0.5410 0.0466 0.6582 0.088 Uiso 1 1 calc R . .
H9A2 H 0.5391 0.0594 0.7467 0.088 Uiso 1 1 calc R . .
C10A C 0.6707(5) 0.0543(2) 0.7305(4) 0.0656(19) Uani 1 1 d . . .
H10C H 0.6789 0.0187 0.7333 0.079 Uiso 1 1 calc R . .
H10D H 0.7041 0.0673 0.6927 0.079 Uiso 1 1 calc R . .
O3C O 0.4087(4) 0.2399(2) 1.2434(3) 0.0842(15) Uani 1 1 d . . .
O2C O 0.2539(4) 0.2422(2) 1.1057(3) 0.0931(17) Uani 1 1 d . . .
O6C O 0.3231(4) 0.0729(2) 1.0494(3) 0.0866(16) Uani 1 1 d . . .
O5C O 0.4788(4) 0.0725(2) 1.1825(3) 0.0828(15) Uani 1 1 d . . .
O4C O 0.5440(3) 0.1652(2) 1.2499(3) 0.0852(16) Uani 1 1 d . . .
C2C C 0.1927(6) 0.1150(4) 0.9703(5) 0.109(3) Uani 1 1 d . . .
H2C1 H 0.2315 0.1243 0.9344 0.131 Uiso 1 1 calc R . .
H2C2 H 0.1288 0.1104 0.9391 0.131 Uiso 1 1 calc R . .
C8C C 0.5544(6) 0.2032(4) 1.3079(5) 0.101(3) Uani 1 1 d . . .
H8C1 H 0.6204 0.2108 1.3286 0.121 Uiso 1 1 calc R . .
H8C2 H 0.5286 0.1925 1.3520 0.121 Uiso 1 1 calc R . .
C4C C 0.1629(6) 0.2329(4) 1.0586(6) 0.111(3) Uani 1 1 d . . .
H4C1 H 0.1345 0.2638 1.0365 0.133 Uiso 1 1 calc R . .
H4C2 H 0.1245 0.2191 1.0919 0.133 Uiso 1 1 calc R . .
C3C C 0.1652(6) 0.1979(5) 0.9927(6) 0.112(3) Uani 1 1 d . . .
H3C1 H 0.1032 0.1948 0.9573 0.134 Uiso 1 1 calc R . .
H3C2 H 0.2082 0.2097 0.9620 0.134 Uiso 1 1 calc R . .
C5C C 0.2584(7) 0.2697(3) 1.1738(6) 0.100(3) Uani 1 1 d . . .
H5C1 H 0.2324 0.2508 1.2112 0.120 Uiso 1 1 calc R . .
H5C2 H 0.2215 0.2996 1.1604 0.120 Uiso 1 1 calc R . .
C7C C 0.5044(7) 0.2471(4) 1.2700(5) 0.107(3) Uani 1 1 d . . .
H7C1 H 0.5155 0.2742 1.3081 0.129 Uiso 1 1 calc R . .
H7C2 H 0.5297 0.2566 1.2252 0.129 Uiso 1 1 calc R . .
O1C O 0.1951(4) 0.1527(2) 1.0277(3) 0.0891(16) Uani 1 1 d . . .
C9C C 0.5834(5) 0.1207(4) 1.2798(4) 0.101(3) Uani 1 1 d . . .
H9C1 H 0.5523 0.1087 1.3198 0.121 Uiso 1 1 calc R . .
H9C2 H 0.6492 0.1258 1.3054 0.121 Uiso 1 1 calc R . .
C10C C 0.5749(5) 0.0828(3) 1.2151(5) 0.091(3) Uani 1 1 d . . .
H10A H 0.6034 0.0951 1.1736 0.109 Uiso 1 1 calc R . .
H10B H 0.6074 0.0527 1.2368 0.109 Uiso 1 1 calc R . .
C12C C 0.3640(8) 0.0292(3) 1.0878(5) 0.098(3) Uani 1 1 d . . .
H12A H 0.3556 0.0023 1.0494 0.118 Uiso 1 1 calc R . .
H12B H 0.3328 0.0202 1.1294 0.118 Uiso 1 1 calc R . .
C1C C 0.2280(7) 0.0681(4) 1.0118(5) 0.105(3) Uani 1 1 d . . .
H1C1 H 0.1926 0.0603 1.0510 0.126 Uiso 1 1 calc R . .
H1C2 H 0.2195 0.0412 0.9734 0.126 Uiso 1 1 calc R . .
C6C C 0.3574(8) 0.2828(3) 1.2112(6) 0.107(3) Uani 1 1 d . . .
H6C1 H 0.3860 0.2977 1.1716 0.129 Uiso 1 1 calc R . .
H6C2 H 0.3593 0.3068 1.2534 0.129 Uiso 1 1 calc R . .
C11C C 0.4648(7) 0.0368(3) 1.1229(5) 0.098(3) Uani 1 1 d . . .
H11E H 0.4929 0.0058 1.1451 0.118 Uiso 1 1 calc R . .
H11F H 0.4954 0.0471 1.0816 0.118 Uiso 1 1 calc R . .
C11B C 0.6665(10) 0.6095(3) 0.9283(7) 0.150(6) Uani 1 1 d D . .
H11A H 0.6986 0.6279 0.8946 0.179 Uiso 1 1 calc R . .
H11B H 0.6683 0.6291 0.9758 0.179 Uiso 1 1 calc R . .
O3B O 0.7810(5) 0.40934(19) 0.8296(4) 0.107(2) Uani 1 1 d D . .
C5B C 0.6838(12) 0.3863(6) 0.7129(7) 0.204(12) Uani 1 1 d D . .
H5B1 H 0.6529 0.3658 0.7451 0.245 Uiso 1 1 calc R . .
H5B2 H 0.6807 0.3694 0.6627 0.245 Uiso 1 1 calc R . .
O1B O 0.5049(5) 0.4979(5) 0.7093(5) 0.164(4) Uani 1 1 d D . .
O4B O 0.8475(4) 0.4866(3) 0.9425(4) 0.115(2) Uani 1 1 d D . .
C7B C 0.8767(8) 0.4160(4) 0.8798(9) 0.167(8) Uani 1 1 d D . .
H7B1 H 0.9084 0.3843 0.8887 0.200 Uiso 1 1 calc R . .
H7B2 H 0.9122 0.4376 0.8530 0.200 Uiso 1 1 calc R . .
C8B C 0.8717(7) 0.4371(5) 0.9541(8) 0.170(7) Uani 1 1 d D . .
H8B1 H 0.8251 0.4198 0.9753 0.204 Uiso 1 1 calc R . .
H8B2 H 0.9320 0.4341 0.9921 0.204 Uiso 1 1 calc R . .
C9B C 0.8458(9) 0.5117(6) 1.0163(5) 0.196(8) Uani 1 1 d D . .
H9B1 H 0.9086 0.5134 1.0508 0.235 Uiso 1 1 calc R . .
H9B2 H 0.8057 0.4941 1.0443 0.235 Uiso 1 1 calc R . .
C1B C 0.4703(10) 0.5716(5) 0.7703(9) 0.183(7) Uani 1 1 d D . .
H1B1 H 0.4416 0.6038 0.7563 0.219 Uiso 1 1 calc R . .
H1B2 H 0.4349 0.5547 0.8032 0.219 Uiso 1 1 calc R . .
O6B O 0.5660(8) 0.5787(3) 0.8166(6) 0.216(6) Uani 1 1 d D . .
C2B C 0.4640(7) 0.5419(7) 0.6944(8) 0.213(11) Uani 1 1 d D . .
H2B1 H 0.3985 0.5374 0.6674 0.255 Uiso 1 1 calc R . .
H2B2 H 0.4939 0.5603 0.6590 0.255 Uiso 1 1 calc R . .
O5B O 0.7179(8) 0.5610(2) 0.9526(4) 0.159(4) Uani 1 1 d D . .
C10B C 0.8087(12) 0.5625(5) 0.9947(7) 0.198(9) Uani 1 1 d D . .
H10E H 0.8132 0.5817 1.0430 0.238 Uiso 1 1 calc R . .
H10F H 0.8464 0.5787 0.9631 0.238 Uiso 1 1 calc R . .
O2B O 0.6376(8) 0.4330(4) 0.6982(4) 0.149(4) Uani 1 1 d D . .
C3B C 0.5046(8) 0.4665(6) 0.6415(9) 0.186(8) Uani 1 1 d D . .
H3B1 H 0.5315 0.4849 0.6041 0.223 Uiso 1 1 calc R . .
H3B2 H 0.4400 0.4590 0.6151 0.223 Uiso 1 1 calc R . .
C4B C 0.5569(11) 0.4189(6) 0.6605(8) 0.189(7) Uani 1 1 d D . .
H4B1 H 0.5281 0.3978 0.6934 0.226 Uiso 1 1 calc R . .
H4B2 H 0.5598 0.4012 0.6122 0.226 Uiso 1 1 calc R . .
C6B C 0.7793(11) 0.3939(4) 0.7537(8) 0.200(9) Uani 1 1 d D . .
H6B1 H 0.8146 0.3634 0.7553 0.240 Uiso 1 1 calc R . .
H6B2 H 0.8076 0.4188 0.7263 0.240 Uiso 1 1 calc R . .
C12B C 0.5614(11) 0.6014(4) 0.8823(9) 0.232(13) Uani 1 1 d D . .
H12C H 0.5286 0.5813 0.9135 0.279 Uiso 1 1 calc R . .
H12D H 0.5292 0.6329 0.8706 0.279 Uiso 1 1 calc R . .

loop_
_atom_site_aniso_label
_atom_site_aniso_U_11
_atom_site_aniso_U_22
_atom_site_aniso_U_33
_atom_site_aniso_U_23
_atom_site_aniso_U_13
_atom_site_aniso_U_12
C1 0.036(3) 0.047(4) 0.042(3) 0.000(3) 0.011(2) 0.002(3)
C2 0.031(3) 0.048(4) 0.037(3) -0.007(3) 0.009(2) -0.004(3)
C3 0.042(3) 0.057(4) 0.029(3) 0.003(3) 0.005(2) -0.006(3)
C4 0.035(3) 0.044(4) 0.045(3) -0.004(3) 0.010(2) -0.004(3)
C5 0.033(3) 0.048(4) 0.038(3) -0.009(3) 0.002(2) -0.004(3)
C6 0.030(3) 0.056(4) 0.033(3) 0.000(3) 0.009(2) 0.001(3)
C7 0.064(4) 0.048(4) 0.046(4) -0.011(3) 0.022(3) -0.013(3)
O1 0.124(5) 0.047(3) 0.077(3) -0.014(2) -0.012(3) -0.005(3)
O2 0.057(3) 0.075(3) 0.042(2) -0.010(2) -0.004(2) -0.016(2)
C8 0.048(4) 0.055(5) 0.053(4) 0.006(3) 0.005(3) -0.010(3)
O3 0.117(4) 0.064(3) 0.059(3) 0.021(2) -0.010(3) -0.023(3)
O4 0.107(4) 0.051(3) 0.073(3) 0.000(2) 0.004(3) -0.006(3)
C9 0.047(4) 0.063(5) 0.042(3) -0.001(3) 0.007(3) 0.002(3)
O5 0.102(4) 0.079(4) 0.040(2) -0.007(2) -0.010(2) 0.002(3)
O6 0.094(4) 0.078(4) 0.052(3) 0.023(3) -0.009(2) -0.009(3)
O1W 0.088(3) 0.059(3) 0.057(3) 0.011(2) -0.004(2) -0.011(3)
O2W 0.057(3) 0.098(4) 0.089(3) 0.008(3) 0.008(2) -0.002(3)
O3W 0.081(3) 0.084(4) 0.108(4) -0.045(3) 0.020(3) -0.014(3)
O4W 0.130(5) 0.110(5) 0.101(4) 0.003(4) 0.021(4) 0.000(4)
O5W 0.33(3) 0.133(15) 0.40(4) 0.18(2) 0.34(3) 0.16(2)
O6W 0.077(3) 0.062(3) 0.084(3) 0.004(2) 0.010(3) -0.012(3)
O7W 0.122(5) 0.078(4) 0.119(4) -0.027(3) -0.012(4) 0.020(4)
O8W 0.079(4) 0.077(4) 0.138(5) 0.032(3) 0.006(3) 0.003(3)
O9W 0.213(9) 0.224(11) 0.140(6) -0.011(6) 0.012(6) -0.084(8)
O10W 0.47(4) 0.109(16) 0.158(15) 0.079(12) 0.15(2) 0.15(2)
Cs1 0.0611(2) 0.0435(2) 0.0429(2) 0.00159(16) 0.01269(17) -0.00555(19)
Cs2 0.0545(2) 0.0691(3) 0.0495(2) 0.00321(19) 0.01471(18) -0.0076(2)
Cs3 0.0788(3) 0.0740(3) 0.0727(3) 0.0257(2) 0.0274(2) 0.0186(3)
O4A 0.058(3) 0.059(3) 0.063(3) -0.003(2) 0.011(2) 0.002(2)
O2A 0.069(3) 0.050(3) 0.061(3) -0.004(2) 0.031(2) 0.002(2)
O6A 0.067(3) 0.068(3) 0.053(2) 0.002(2) 0.005(2) -0.006(2)
O5A 0.058(3) 0.057(3) 0.061(3) -0.010(2) 0.018(2) 0.011(2)
O3A 0.061(3) 0.065(3) 0.064(3) 0.003(2) 0.006(2) 0.006(2)
O1A 0.082(4) 0.056(3) 0.077(3) -0.005(2) 0.015(3) -0.021(3)
C6A 0.055(4) 0.067(5) 0.091(5) 0.032(4) 0.028(4) 0.018(4)
C7A 0.048(4) 0.096(6) 0.052(4) 0.009(4) 0.002(3) 0.005(4)
C5A 0.082(5) 0.047(4) 0.086(5) 0.010(4) 0.045(4) 0.013(4)
C3A 0.115(7) 0.055(5) 0.060(4) -0.017(4) 0.019(4) -0.031(5)
C8A 0.054(4) 0.088(6) 0.064(4) -0.016(4) 0.004(3) -0.004(4)
C4A 0.127(7) 0.037(4) 0.076(5) -0.006(4) 0.056(5) 0.003(4)
C12A 0.051(4) 0.075(6) 0.082(5) 0.019(4) 0.003(4) 0.023(4)
C11A 0.061(4) 0.065(5) 0.071(4) -0.005(4) 0.016(3) 0.018(4)
C2A 0.080(6) 0.081(6) 0.066(5) -0.024(4) -0.007(4) -0.027(5)
C1A 0.069(5) 0.107(7) 0.059(4) -0.017(4) -0.003(4) -0.009(5)
C9A 0.074(5) 0.068(6) 0.069(4) -0.023(4) 0.001(4) -0.010(4)
C10A 0.091(5) 0.042(4) 0.065(4) -0.015(3) 0.021(4) 0.007(4)
O3C 0.095(4) 0.080(4) 0.087(4) -0.015(3) 0.039(3) -0.024(3)
O2C 0.099(5) 0.102(5) 0.091(4) 0.020(3) 0.047(4) 0.017(3)
O6C 0.100(4) 0.093(5) 0.070(3) -0.021(3) 0.025(3) -0.030(3)
O5C 0.092(4) 0.084(4) 0.082(3) -0.002(3) 0.041(3) 0.011(3)
O4C 0.070(3) 0.129(5) 0.052(3) 0.005(3) 0.006(2) 0.011(3)
C2C 0.084(6) 0.174(11) 0.061(5) -0.031(7) 0.003(4) -0.035(7)
C8C 0.075(6) 0.162(10) 0.061(5) -0.021(6) 0.007(4) -0.030(6)
C4C 0.056(6) 0.136(10) 0.144(9) 0.046(7) 0.028(6) 0.014(5)
C3C 0.066(6) 0.178(12) 0.088(6) 0.033(7) 0.011(5) 0.002(6)
C5C 0.122(8) 0.067(6) 0.123(8) 0.029(5) 0.056(7) 0.034(6)
C7C 0.117(8) 0.132(9) 0.085(6) -0.042(6) 0.046(6) -0.052(7)
O1C 0.078(4) 0.124(5) 0.064(3) 0.012(4) 0.015(3) -0.012(3)
C9C 0.050(5) 0.183(11) 0.064(5) 0.020(6) 0.003(4) 0.005(6)
C10C 0.067(6) 0.108(7) 0.106(6) 0.017(5) 0.037(5) 0.035(5)
C12C 0.149(9) 0.066(6) 0.096(6) -0.012(5) 0.059(6) -0.010(6)
C1C 0.097(7) 0.143(10) 0.077(6) -0.046(6) 0.027(5) -0.045(7)
C6C 0.162(10) 0.049(6) 0.123(8) -0.001(5) 0.058(7) 0.006(6)
C11C 0.134(8) 0.069(6) 0.110(7) -0.001(5) 0.065(6) 0.011(6)
C11B 0.291(17) 0.035(6) 0.178(11) 0.018(6) 0.166(13) 0.002(9)
O3B 0.151(6) 0.061(4) 0.147(5) 0.009(3) 0.114(5) 0.009(4)
C5B 0.42(3) 0.144(13) 0.066(7) -0.041(8) 0.102(13) -0.164(18)
O1B 0.065(4) 0.291(12) 0.132(6) 0.102(8) 0.017(4) 0.000(6)
O4B 0.100(4) 0.115(5) 0.107(5) 0.070(4) -0.023(3) -0.029(4)
C7B 0.139(11) 0.076(8) 0.34(2) 0.090(11) 0.173(14) 0.050(8)
C8B 0.048(6) 0.188(15) 0.244(16) 0.137(14) -0.022(7) 0.004(7)
C9B 0.226(15) 0.249(18) 0.063(6) 0.046(9) -0.060(8) -0.124(14)
C1B 0.153(13) 0.229(16) 0.203(15) 0.076(13) 0.113(12) 0.133(12)
O6B 0.257(11) 0.200(9) 0.272(11) 0.173(9) 0.224(10) 0.182(9)
C2B 0.052(6) 0.39(3) 0.194(15) 0.189(19) 0.028(8) 0.049(11)
O5B 0.336(13) 0.069(5) 0.092(5) -0.015(4) 0.088(6) -0.034(7)
C10B 0.34(2) 0.184(16) 0.065(8) -0.029(8) 0.039(10) -0.157(17)
O2B 0.214(9) 0.154(8) 0.074(4) -0.014(4) 0.027(5) -0.130(7)
C3B 0.076(8) 0.31(2) 0.135(11) -0.040(14) -0.040(8) -0.038(11)
C4B 0.166(15) 0.28(2) 0.129(12) 0.008(14) 0.050(11) -0.070(16)
C6B 0.41(3) 0.056(7) 0.225(17) 0.033(8) 0.254(19) 0.078(11)
C12B 0.40(3) 0.067(8) 0.36(3) 0.048(11) 0.33(3) 0.066(13)

loop_
_atom_type_symbol
_atom_type_description
_atom_type_scat_dispersion_real
_atom_type_scat_dispersion_imag
_atom_type_scat_source
C C 0.0033 0.0016 'International Tables Vol C Tables 4.2.6.8 and 6.1.1.4'
H H 0.0000 0.0000 'International Tables Vol C Tables 4.2.6.8 and 6.1.1.4'
O O 0.0106 0.0060 'International Tables Vol C Tables 4.2.6.8 and 6.1.1.4'
Cs Cs -0.3680 2.1192 'International Tables Vol C Tables 4.2.6.8 and 6.1.1.4'

loop_
_geom_angle_atom_site_label_1
_geom_angle_atom_site_label_2
_geom_angle_atom_site_label_3
_geom_angle
_geom_angle_site_symmetry_1
_geom_angle_site_symmetry_3
_geom_angle_publ_flag
C2 C1 C6 120.0 . . ?
C2 C1 H1 120.0 . . ?
C6 C1 H1 120.0 . . ?
C3 C2 C1 120.0 . . ?
C3 C2 C7 120.2(3) . . ?
C1 C2 C7 119.8(3) . . ?
C2 C3 C4 120.0 . . ?
C2 C3 H3 120.0 . . ?
C4 C3 H3 120.0 . . ?
C5 C4 C3 120.0 . . ?
C5 C4 C8 121.0(3) . . ?
C3 C4 C8 119.0(3) . . ?
C4 C5 C6 120.0 . . ?
C4 C5 H5 120.0 . . ?
C6 C5 H5 120.0 . . ?
C5 C6 C1 120.0 . . ?
C5 C6 C9 121.2(4) . . ?
C1 C6 C9 118.8(4) . . ?
O2 C7 O1 123.3(6) . . ?
O2 C7 C2 119.1(6) . . ?
O1 C7 C2 117.7(5) . . ?
O2 C7 Cs2 62.3(3) . . ?
O1 C7 Cs2 90.4(4) . . ?
C2 C7 Cs2 117.8(3) . . ?
O2 C7 Cs1 50.9(3) . . ?
O1 C7 Cs1 82.3(3) . . ?
C2 C7 Cs1 145.1(3) . . ?
Cs2 C7 Cs1 88.35(13) . . ?
C7 O2 Cs1 111.7(4) . . ?
C7 O2 Cs2 97.9(3) . . ?
Cs1 O2 Cs2 107.69(11) . . ?
O4 C8 O3 123.5(6) . . ?
O4 C8 C4 118.6(5) . . ?
O3 C8 C4 117.9(5) . . ?
C8 O3 Cs3 155.4(4) . . ?
O6 C9 O5 123.8(6) . . ?
O6 C9 C6 117.4(5) . . ?
O5 C9 C6 118.9(6) . . ?
C9 O5 Cs2 128.3(4) . 4_666 ?
O10W O5W Cs3 100.4(12) . . ?
O10W O5W Cs3 113.0(10) . 3_667 ?
Cs3 O5W Cs3 145.4(8) . 3_667 ?
O3A Cs1 O1A 107.19(13) . . ?
O3A Cs1 O5A 105.45(11) . . ?
O1A Cs1 O5A 105.40(13) . . ?
O3A Cs1 O1W 142.24(12) . . ?
O1A Cs1 O1W 105.67(12) . . ?
O5A Cs1 O1W 82.97(11) . . ?
O3A Cs1 O2 109.04(12) . . ?
O1A Cs1 O2 68.72(11) . . ?
O5A Cs1 O2 145.19(11) . . ?
O1W Cs1 O2 66.93(11) . . ?
O3A Cs1 O2A 53.66(12) . . ?
O1A Cs1 O2A 55.32(12) . . ?
O5A Cs1 O2A 128.46(10) . . ?
O1W Cs1 O2A 144.63(11) . . ?
O2 Cs1 O2A 77.92(10) . . ?
O3A Cs1 O2W 91.23(12) . . ?
O1A Cs1 O2W 153.69(12) . . ?
O5A Cs1 O2W 86.87(12) . . ?
O1W Cs1 O2W 51.90(11) . . ?
O2 Cs1 O2W 87.82(12) . . ?
O2A Cs1 O2W 133.00(12) . . ?
O3A Cs1 O6A 127.85(11) . . ?
O1A Cs1 O6A 53.13(13) . . ?
O5A Cs1 O6A 53.65(11) . . ?
O1W Cs1 O6A 87.16(11) . . ?
O2 Cs1 O6A 105.71(10) . . ?
O2A Cs1 O6A 99.03(11) . . ?
O2W Cs1 O6A 127.97(12) . . ?
O3A Cs1 O4A 53.29(12) . . ?
O1A Cs1 O4A 126.31(11) . . ?
O5A Cs1 O4A 53.16(11) . . ?
O1W Cs1 O4A 116.92(11) . . ?
O2 Cs1 O4A 157.60(10) . . ?
O2A Cs1 O4A 97.05(11) . . ?
O2W Cs1 O4A 79.72(11) . . ?
O6A Cs1 O4A 96.61(10) . . ?
O3A Cs1 C5A 40.05(14) . . ?
O1A Cs1 C5A 75.80(15) . . ?
O5A Cs1 C5A 138.66(13) . . ?
O1W Cs1 C5A 137.48(13) . . ?
O2 Cs1 C5A 74.88(13) . . ?
O2A Cs1 C5A 22.66(12) . . ?
O2W Cs1 C5A 110.38(14) . . ?
O6A Cs1 C5A 121.64(14) . . ?
O4A Cs1 C5A 92.01(14) . . ?
O3A Cs1 C4A 74.80(16) . . ?
O1A Cs1 C4A 39.52(16) . . ?
O5A Cs1 C4A 136.59(14) . . ?
O1W Cs1 C4A 123.98(13) . . ?
O2 Cs1 C4A 59.86(13) . . ?
O2A Cs1 C4A 22.36(13) . . ?
O2W Cs1 C4A 136.28(16) . . ?
O6A Cs1 C4A 91.06(16) . . ?
O4A Cs1 C4A 118.89(13) . . ?
C5A Cs1 C4A 37.38(18) . . ?
O3A Cs1 C8A 38.94(15) . . ?
O1A Cs1 C8A 136.86(14) . . ?
O5A Cs1 C8A 72.99(14) . . ?
O1W Cs1 C8A 116.57(14) . . ?
O2 Cs1 C8A 135.57(13) . . ?
O2A Cs1 C8A 91.04(14) . . ?
O2W Cs1 C8A 68.65(14) . . ?
O6A Cs1 C8A 118.55(13) . . ?
O4A Cs1 C8A 22.03(12) . . ?
C5A Cs1 C8A 78.84(17) . . ?
C4A Cs1 C8A 113.08(17) . . ?
O6C Cs2 O4C 102.62(16) . . ?
O6C Cs2 O2C 101.54(16) . . ?
O4C Cs2 O2C 101.16(15) . . ?
O6C Cs2 O5 84.37(13) . 4_565 ?
O4C Cs2 O5 160.56(14) . 4_565 ?
O2C Cs2 O5 95.05(14) . 4_565 ?
O6C Cs2 O2 134.89(12) . . ?
O4C Cs2 O2 91.97(12) . . ?
O2C Cs2 O2 117.31(13) . . ?
O5 Cs2 O2 70.90(11) 4_565 . ?
O6C Cs2 O1C 53.01(17) . . ?
O4C Cs2 O1C 124.23(13) . . ?
O2C Cs2 O1C 51.77(17) . . ?
O5 Cs2 O1C 74.50(13) 4_565 . ?
O2 Cs2 O1C 142.45(12) . . ?
O6C Cs2 O5C 52.45(15) . . ?
O4C Cs2 O5C 52.20(15) . . ?
O2C Cs2 O5C 120.45(13) . . ?
O5 Cs2 O5C 126.62(13) 4_565 . ?
O2 Cs2 O5C 115.79(12) . . ?
O1C Cs2 O5C 96.35(15) . . ?
O6C Cs2 O3C 118.84(12) . . ?
O4C Cs2 O3C 50.91(15) . . ?
O2C Cs2 O3C 51.57(15) . . ?
O5 Cs2 O3C 140.58(14) 4_565 . ?
O2 Cs2 O3C 103.57(11) . . ?
O1C Cs2 O3C 93.90(14) . . ?
O5C Cs2 O3C 91.57(13) . . ?
O6C Cs2 O3W 145.96(13) . . ?
O4C Cs2 O3W 111.41(14) . . ?
O2C Cs2 O3W 71.79(13) . . ?
O5 Cs2 O3W 63.66(12) 4_565 . ?
O2 Cs2 O3W 46.74(11) . . ?
O1C Cs2 O3W 104.12(14) . . ?
O5C Cs2 O3W 159.27(13) . . ?
O3C Cs2 O3W 83.90(12) . . ?
O6C Cs2 C7 134.68(15) . . ?
O4C Cs2 C7 72.52(14) . . ?
O2C Cs2 C7 123.75(16) . . ?
O5 Cs2 C7 89.59(14) 4_565 . ?
O2 Cs2 C7 19.81(11) . . ?
O1C Cs2 C7 162.18(14) . . ?
O5C Cs2 C7 99.66(15) . . ?
O3C Cs2 C7 93.45(13) . . ?
O3W Cs2 C7 60.62(14) . . ?
O6C Cs2 C3C 73.2(2) . . ?
O4C Cs2 C3C 133.89(18) . . ?
O2C Cs2 C3C 39.6(2) . . ?
O5 Cs2 C3C 65.40(18) 4_565 . ?
O2 Cs2 C3C 124.10(17) . . ?
O1C Cs2 C3C 21.67(18) . . ?
O5C Cs2 C3C 117.8(2) . . ?
O3C Cs2 C3C 89.9(2) . . ?
O3W Cs2 C3C 82.52(19) . . ?
C7 Cs2 C3C 142.3(2) . . ?
O6C Cs2 C2C 38.8(2) . . ?
O4C Cs2 C2C 133.08(18) . . ?
O2C Cs2 C2C 72.7(2) . . ?
O5 Cs2 C2C 62.27(17) 4_565 . ?
O2 Cs2 C2C 132.95(15) . . ?
O1C Cs2 C2C 21.80(17) . . ?
O5C Cs2 C2C 89.9(2) . . ?
O3C Cs2 C2C 114.97(17) . . ?
O3W Cs2 C2C 110.34(19) . . ?
C7 Cs2 C2C 149.83(16) . . ?
C3C Cs2 C2C 36.3(2) . . ?
O5B Cs3 O1B 106.3(3) . . ?
O5B Cs3 O3B 103.3(2) . . ?
O1B Cs3 O3B 99.5(2) . . ?
O5B Cs3 O6B 54.6(3) . . ?
O1B Cs3 O6B 54.0(3) . . ?
O3B Cs3 O6B 122.37(15) . . ?
O5B Cs3 O3 92.47(17) . . ?
O1B Cs3 O3 157.87(19) . . ?
O3B Cs3 O3 87.03(15) . . ?
O6B Cs3 O3 138.1(2) . . ?
O5B Cs3 O4B 52.5(2) . . ?
O1B Cs3 O4B 124.35(15) . . ?
O3B Cs3 O4B 53.17(19) . . ?
O6B Cs3 O4B 97.0(3) . . ?
O3 Cs3 O4B 76.38(13) . . ?
O5B Cs3 O2B 120.48(17) . . ?
O1B Cs3 O2B 49.0(3) . . ?
O3B Cs3 O2B 51.2(3) . . ?
O6B Cs3 O2B 91.7(3) . . ?
O3 Cs3 O2B 129.7(2) . . ?
O4B Cs3 O2B 93.9(2) . . ?
O5B Cs3 O5W 88.0(5) . . ?
O1B Cs3 O5W 90.5(4) . . ?
O3B Cs3 O5W 161.9(3) . . ?
O6B Cs3 O5W 75.7(3) . . ?
O3 Cs3 O5W 78.3(3) . . ?
O4B Cs3 O5W 131.2(5) . . ?
O2B Cs3 O5W 133.9(5) . . ?
O5B Cs3 O4W 132.56(16) . . ?
O1B Cs3 O4W 108.79(19) . . ?
O3B Cs3 O4W 101.25(14) . . ?
O6B Cs3 O4W 133.98(19) . . ?
O3 Cs3 O4W 49.08(13) . . ?
O4B Cs3 O4W 122.53(13) . . ?
O2B Cs3 O4W 106.59(15) . . ?
O5W Cs3 O4W 61.1(3) . . ?
O5B Cs3 O5W 66.3(4) . 3_667 ?
O1B Cs3 O5W 121.5(4) . 3_667 ?
O3B Cs3 O5W 139.0(3) . 3_667 ?
O6B Cs3 O5W 85.2(3) . 3_667 ?
O3 Cs3 O5W 55.6(3) . 3_667 ?
O4B Cs3 O5W 97.5(4) . 3_667 ?
O2B Cs3 O5W 168.4(4) . 3_667 ?
O5W Cs3 O5W 34.6(8) . 3_667 ?
O4W Cs3 O5W 68.5(4) . 3_667 ?
O5B Cs3 C8B 73.0(3) . . ?
O1B Cs3 C8B 132.1(3) . . ?
O3B Cs3 C8B 39.5(3) . . ?
O6B Cs3 C8B 118.5(3) . . ?
O3 Cs3 C8B 64.1(2) . . ?
O4B Cs3 C8B 21.90(19) . . ?
O2B Cs3 C8B 88.8(3) . . ?
O5W Cs3 C8B 136.3(5) . . ?
O4W Cs3 C8B 104.0(2) . . ?
O5W Cs3 C8B 102.4(4) 3_667 . ?
O5B Cs3 C12B 43.3(3) . . ?
O1B Cs3 C12B 71.9(3) . . ?
O3B Cs3 C12B 134.3(2) . . ?
O6B Cs3 C12B 20.1(2) . . ?
O3 Cs3 C12B 118.1(2) . . ?
O4B Cs3 C12B 93.9(3) . . ?
O2B Cs3 C12B 111.7(3) . . ?
O5W Cs3 C12B 63.2(4) . . ?
O4W Cs3 C12B 124.3(2) . . ?
O5W Cs3 C12B 65.9(3) 3_667 . ?
C8B Cs3 C12B 115.5(3) . . ?
C9A O4A C8A 111.7(5) . . ?
C9A O4A Cs1 100.7(3) . . ?
C8A O4A Cs1 96.7(3) . . ?
C5A O2A C4A 112.2(5) . . ?
C5A O2A Cs1 95.9(3) . . ?
C4A O2A Cs1 98.6(3) . . ?
C1A O6A C12A 113.7(5) . . ?
C1A O6A Cs1 100.5(4) . . ?
C12A O6A Cs1 100.0(3) . . ?
C11A O5A C10A 111.8(5) . . ?
C11A O5A Cs1 121.2(3) . . ?
C10A O5A Cs1 121.5(3) . . ?
C7A O3A C6A 114.1(5) . . ?
C7A O3A Cs1 124.1(4) . . ?
C6A O3A Cs1 121.4(4) . . ?
C3A O1A C2A 113.7(6) . . ?
C3A O1A Cs1 119.0(4) . . ?
C2A O1A Cs1 123.6(4) . . ?
O3A C6A C5A 108.0(5) . . ?
O3A C6A Cs1 40.6(3) . . ?
C5A C6A Cs1 67.9(4) . . ?
O3A C6A H6A1 110.1 . . ?
C5A C6A H6A1 110.1 . . ?
Cs1 C6A H6A1 130.7 . . ?
O3A C6A H6A2 110.1 . . ?
C5A C6A H6A2 110.1 . . ?
Cs1 C6A H6A2 118.5 . . ?
H6A1 C6A H6A2 108.4 . . ?
O3A C7A C8A 108.5(5) . . ?
O3A C7A H7A1 110.0 . . ?
C8A C7A H7A1 110.0 . . ?
O3A C7A H7A2 110.0 . . ?
C8A C7A H7A2 110.0 . . ?
H7A1 C7A H7A2 108.4 . . ?
O2A C5A C6A 109.7(5) . . ?
O2A C5A Cs1 61.4(3) . . ?
C6A C5A Cs1 89.9(4) . . ?
O2A C5A H5A1 109.7 . . ?
C6A C5A H5A1 109.7 . . ?
Cs1 C5A H5A1 160.4 . . ?
O2A C5A H5A2 109.7 . . ?
C6A C5A H5A2 109.7 . . ?
Cs1 C5A H5A2 63.1 . . ?
H5A1 C5A H5A2 108.2 . . ?
O1A C3A C4A 110.0(6) . . ?
O1A C3A H3A1 109.7 . . ?
C4A C3A H3A1 109.7 . . ?
O1A C3A H3A2 109.7 . . ?
C4A C3A H3A2 109.7 . . ?
H3A1 C3A H3A2 108.2 . . ?
O4A C8A C7A 110.0(6) . . ?
O4A C8A Cs1 61.2(3) . . ?
C7A C8A Cs1 87.0(4) . . ?
O4A C8A H8A1 109.7 . . ?
C7A C8A H8A1 109.7 . . ?
Cs1 C8A H8A1 65.7 . . ?
O4A C8A H8A2 109.7 . . ?
C7A C8A H8A2 109.7 . . ?
Cs1 C8A H8A2 163.3 . . ?
H8A1 C8A H8A2 108.2 . . ?
O2A C4A C3A 110.2(5) . . ?
O2A C4A Cs1 59.1(3) . . ?
C3A C4A Cs1 87.5(4) . . ?
O2A C4A H4A1 109.6 . . ?
C3A C4A H4A1 109.6 . . ?
Cs1 C4A H4A1 67.6 . . ?
O2A C4A H4A2 109.6 . . ?
C3A C4A H4A2 109.6 . . ?
Cs1 C4A H4A2 162.5 . . ?
H4A1 C4A H4A2 108.1 . . ?
O6A C12A C11A 109.2(5) . . ?
O6A C12A Cs1 58.1(3) . . ?
C11A C12A Cs1 87.8(4) . . ?
O6A C12A H12E 109.8 . . ?
C11A C12A H12E 109.8 . . ?
Cs1 C12A H12E 67.9 . . ?
O6A C12A H12F 109.8 . . ?
C11A C12A H12F 109.8 . . ?
Cs1 C12A H12F 161.9 . . ?
H12E C12A H12F 108.3 . . ?
O5A C11A C12A 108.8(5) . . ?
O5A C11A H11C 109.9 . . ?
C12A C11A H11C 109.9 . . ?
O5A C11A H11D 109.9 . . ?
C12A C11A H11D 109.9 . . ?
H11C C11A H11D 108.3 . . ?
O1A C2A C1A 107.7(6) . . ?
O1A C2A H2A1 110.2 . . ?
C1A C2A H2A1 110.2 . . ?
O1A C2A H2A2 110.2 . . ?
C1A C2A H2A2 110.2 . . ?
H2A1 C2A H2A2 108.5 . . ?
O6A C1A C2A 108.4(6) . . ?
O6A C1A Cs1 57.8(3) . . ?
C2A C1A Cs1 87.0(4) . . ?
O6A C1A H1A1 110.0 . . ?
C2A C1A H1A1 110.0 . . ?
Cs1 C1A H1A1 162.2 . . ?
O6A C1A H1A2 110.0 . . ?
C2A C1A H1A2 110.0 . . ?
Cs1 C1A H1A2 68.5 . . ?
H1A1 C1A H1A2 108.4 . . ?
O4A C9A C10A 109.7(6) . . ?
O4A C9A Cs1 58.1(3) . . ?
C10A C9A Cs1 87.1(3) . . ?
O4A C9A H9A1 109.7 . . ?
C10A C9A H9A1 109.7 . . ?
Cs1 C9A H9A1 162.5 . . ?
O4A C9A H9A2 109.7 . . ?
C10A C9A H9A2 109.7 . . ?
Cs1 C9A H9A2 68.6 . . ?
H9A1 C9A H9A2 108.2 . . ?
O5A C10A C9A 108.7(5) . . ?
O5A C10A H10C 110.0 . . ?
C9A C10A H10C 110.0 . . ?
O5A C10A H10D 110.0 . . ?
C9A C10A H10D 110.0 . . ?
H10C C10A H10D 108.3 . . ?
C7C O3C C6C 114.5(7) . . ?
C7C O3C Cs2 96.1(4) . . ?
C6C O3C Cs2 102.7(4) . . ?
C5C O2C C4C 115.7(7) . . ?
C5C O2C Cs2 124.2(5) . . ?
C4C O2C Cs2 117.5(5) . . ?
C1C O6C C12C 113.9(7) . . ?
C1C O6C Cs2 121.7(6) . . ?
C12C O6C Cs2 123.1(5) . . ?
C11C O5C C10C 112.7(6) . . ?
C11C O5C Cs2 101.5(4) . . ?
C10C O5C Cs2 99.4(4) . . ?
C9C O4C C8C 113.8(7) . . ?
C9C O4C Cs2 121.8(5) . . ?
C8C O4C Cs2 123.8(5) . . ?
O1C C2C C1C 109.3(7) . . ?
O1C C2C Cs2 58.5(4) . . ?
C1C C2C Cs2 87.9(5) . . ?
O1C C2C H2C1 109.8 . . ?
C1C C2C H2C1 109.8 . . ?
Cs2 C2C H2C1 67.4 . . ?
O1C C2C H2C2 109.8 . . ?
C1C C2C H2C2 109.8 . . ?
Cs2 C2C H2C2 161.8 . . ?
H2C1 C2C H2C2 108.3 . . ?
O4C C8C C7C 108.4(7) . . ?
O4C C8C H8C1 110.0 . . ?
C7C C8C H8C1 110.0 . . ?
O4C C8C H8C2 110.0 . . ?
C7C C8C H8C2 110.0 . . ?
H8C1 C8C H8C2 108.4 . . ?
O2C C4C C3C 111.3(7) . . ?
O2C C4C H4C1 109.4 . . ?
C3C C4C H4C1 109.4 . . ?
O2C C4C H4C2 109.4 . . ?
C3C C4C H4C2 109.4 . . ?
H4C1 C4C H4C2 108.0 . . ?
O1C C3C C4C 106.9(7) . . ?
O1C C3C Cs2 59.8(4) . . ?
C4C C3C Cs2 90.7(5) . . ?
O1C C3C H3C1 110.3 . . ?
C4C C3C H3C1 110.3 . . ?
Cs2 C3C H3C1 158.9 . . ?
O1C C3C H3C2 110.3 . . ?
C4C C3C H3C2 110.3 . . ?
Cs2 C3C H3C2 63.1 . . ?
H3C1 C3C H3C2 108.6 . . ?
O2C C5C C6C 110.0(7) . . ?
O2C C5C H5C1 109.7 . . ?
C6C C5C H5C1 109.7 . . ?
O2C C5C H5C2 109.7 . . ?
C6C C5C H5C2 109.7 . . ?
H5C1 C5C H5C2 108.2 . . ?
O3C C7C C8C 113.2(8) . . ?
O3C C7C Cs2 62.7(4) . . ?
C8C C7C Cs2 89.9(5) . . ?
O3C C7C H7C1 108.9 . . ?
C8C C7C H7C1 108.9 . . ?
Cs2 C7C H7C1 161.2 . . ?
O3C C7C H7C2 108.9 . . ?
C8C C7C H7C2 108.9 . . ?
Cs2 C7C H7C2 63.1 . . ?
H7C1 C7C H7C2 107.8 . . ?
C3C O1C C2C 112.3(7) . . ?
C3C O1C Cs2 98.5(5) . . ?
C2C O1C Cs2 99.7(4) . . ?
O4C C9C C10C 111.4(6) . . ?
O4C C9C H9C1 109.3 . . ?
C10C C9C H9C1 109.3 . . ?
O4C C9C H9C2 109.3 . . ?
C10C C9C H9C2 109.3 . . ?
H9C1 C9C H9C2 108.0 . . ?
O5C C10C C9C 109.1(6) . . ?
O5C C10C Cs2 59.1(4) . . ?
C9C C10C Cs2 87.2(5) . . ?
O5C C10C H10A 109.9 . . ?
C9C C10C H10A 109.9 . . ?
Cs2 C10C H10A 67.3 . . ?
O5C C10C H10B 109.9 . . ?
C9C C10C H10B 109.9 . . ?
Cs2 C10C H10B 162.6 . . ?
H10A C10C H10B 108.3 . . ?
O6C C12C C11C 110.4(7) . . ?
O6C C12C H12A 109.6 . . ?
C11C C12C H12A 109.6 . . ?
O6C C12C H12B 109.6 . . ?
C11C C12C H12B 109.6 . . ?
H12A C12C H12B 108.1 . . ?
O6C C1C C2C 109.9(8) . . ?
O6C C1C H1C1 109.7 . . ?
C2C C1C H1C1 109.7 . . ?
O6C C1C H1C2 109.7 . . ?
C2C C1C H1C2 109.7 . . ?
H1C1 C1C H1C2 108.2 . . ?
O3C C6C C5C 110.3(7) . . ?
O3C C6C H6C1 109.6 . . ?
C5C C6C H6C1 109.6 . . ?
O3C C6C H6C2 109.6 . . ?
C5C C6C H6C2 109.6 . . ?
H6C1 C6C H6C2 108.1 . . ?
O5C C11C C12C 110.9(7) . . ?
O5C C11C Cs2 57.7(4) . . ?
C12C C11C Cs2 86.6(5) . . ?
O5C C11C H11E 109.5 . . ?
C12C C11C H11E 109.5 . . ?
Cs2 C11C H11E 163.0 . . ?
O5C C11C H11F 109.4 . . ?
C12C C11C H11F 109.5 . . ?
Cs2 C11C H11F 70.0 . . ?
H11E C11C H11F 108.0 . . ?
O5B C11B C12B 112.5(10) . . ?
O5B C11B H11A 109.1 . . ?
C12B C11B H11A 109.1 . . ?
O5B C11B H11B 109.1 . . ?
C12B C11B H11B 109.1 . . ?
H11A C11B H11B 107.8 . . ?
C6B O3B C7B 113.3(9) . . ?
C6B O3B Cs3 124.6(7) . . ?
C7B O3B Cs3 117.2(6) . . ?
C6B C5B O2B 109.1(12) . . ?
C6B C5B Cs3 86.2(7) . . ?
O2B C5B Cs3 55.9(5) . . ?
C6B C5B H5B1 109.9 . . ?
O2B C5B H5B1 109.9 . . ?
Cs3 C5B H5B1 71.3 . . ?
C6B C5B H5B2 109.9 . . ?
O2B C5B H5B2 109.9 . . ?
Cs3 C5B H5B2 162.3 . . ?
H5B1 C5B H5B2 108.3 . . ?
C2B O1B C3B 117.1(11) . . ?
C2B O1B Cs3 122.4(9) . . ?
C3B O1B Cs3 120.0(9) . . ?
C8B O4B C9B 112.5(9) . . ?
C8B O4B Cs3 96.0(5) . . ?
C9B O4B Cs3 98.3(6) . . ?
C8B C7B O3B 109.4(8) . . ?
C8B C7B H7B1 109.8 . . ?
O3B C7B H7B1 109.8 . . ?
C8B C7B H7B2 109.8 . . ?
O3B C7B H7B2 109.8 . . ?
H7B1 C7B H7B2 108.2 . . ?
O4B C8B C7B 108.9(10) . . ?
O4B C8B Cs3 62.1(4) . . ?
C7B C8B Cs3 91.7(7) . . ?
O4B C8B H8B1 109.9 . . ?
C7B C8B H8B1 109.9 . . ?
Cs3 C8B H8B1 60.8 . . ?
O4B C8B H8B2 109.9 . . ?
C7B C8B H8B2 109.9 . . ?
Cs3 C8B H8B2 158.4 . . ?
H8B1 C8B H8B2 108.3 . . ?
O4B C9B C10B 107.0(8) . . ?
O4B C9B Cs3 59.4(5) . . ?
C10B C9B Cs3 85.3(7) . . ?
O4B C9B H9B1 110.3 . . ?
C10B C9B H9B1 110.3 . . ?
Cs3 C9B H9B1 163.9 . . ?
O4B C9B H9B2 110.3 . . ?
C10B C9B H9B2 110.3 . . ?
Cs3 C9B H9B2 67.6 . . ?
H9B1 C9B H9B2 108.6 . . ?
O6B C1B C2B 113.2(10) . . ?
O6B C1B Cs3 56.8(6) . . ?
C2B C1B Cs3 86.4(8) . . ?
O6B C1B H1B1 108.9 . . ?
C2B C1B H1B1 108.9 . . ?
Cs3 C1B H1B1 163.1 . . ?
O6B C1B H1B2 108.9 . . ?
C2B C1B H1B2 108.9 . . ?
Cs3 C1B H1B2 72.4 . . ?
H1B1 C1B H1B2 107.7 . . ?
C12B O6B C1B 107.2(9) . . ?
C12B O6B Cs3 102.4(7) . . ?
C1B O6B Cs3 101.0(8) . . ?
O1B C2B C1B 112.0(12) . . ?
O1B C2B H2B1 109.2 . . ?
C1B C2B H2B1 109.2 . . ?
O1B C2B H2B2 109.2 . . ?
C1B C2B H2B2 109.2 . . ?
H2B1 C2B H2B2 107.9 . . ?
C10B O5B C11B 118.7(10) . . ?
C10B O5B Cs3 123.7(8) . . ?
C11B O5B Cs3 116.5(7) . . ?
O5B C10B C9B 111.1(11) . . ?
O5B C10B H10E 109.4 . . ?
C9B C10B H10E 109.4 . . ?
O5B C10B H10F 109.4 . . ?
C9B C10B H10F 109.4 . . ?
H10E C10B H10F 108.0 . . ?
C4B O2B C5B 99.8(11) . . ?
C4B O2B Cs3 107.3(9) . . ?
C5B O2B Cs3 103.0(6) . . ?
O1B C3B C4B 115.2(14) . . ?
O1B C3B H3B1 108.5 . . ?
C4B C3B H3B1 108.5 . . ?
O1B C3B H3B2 108.5 . . ?
C4B C3B H3B2 108.5 . . ?
H3B1 C3B H3B2 107.5 . . ?
O2B C4B C3B 102.9(15) . . ?
O2B C4B Cs3 54.5(7) . . ?
C3B C4B Cs3 84.9(9) . . ?
O2B C4B H4B1 111.2 . . ?
C3B C4B H4B1 111.2 . . ?
Cs3 C4B H4B1 71.0 . . ?
O2B C4B H4B2 111.2 . . ?
C3B C4B H4B2 111.2 . . ?
Cs3 C4B H4B2 161.7 . . ?
H4B1 C4B H4B2 109.1 . . ?
O3B C6B C5B 107.9(10) . . ?
O3B C6B H6B1 110.1 . . ?
C5B C6B H6B1 110.1 . . ?
O3B C6B H6B2 110.1 . . ?
C5B C6B H6B2 110.1 . . ?
H6B1 C6B H6B2 108.4 . . ?
O6B C12B C11B 104.8(11) . . ?
O6B C12B Cs3 57.5(5) . . ?
C11B C12B Cs3 86.4(7) . . ?
O6B C12B H12C 110.8 . . ?
C11B C12B H12C 110.8 . . ?
Cs3 C12B H12C 67.7 . . ?
O6B C12B H12D 110.8 . . ?
C11B C12B H12D 110.8 . . ?
Cs3 C12B H12D 162.0 . . ?
H12C C12B H12D 108.9 . . ?

loop_
_geom_bond_atom_site_label_1
_geom_bond_atom_site_label_2
_geom_bond_distance
_geom_bond_site_symmetry_2
_geom_bond_publ_flag
C1 C2 1.3900 . ?
C1 C6 1.3900 . ?
C1 H1 0.9300 . ?
C2 C3 1.3900 . ?
C2 C7 1.516(6) . ?
C3 C4 1.3900 . ?
C3 H3 0.9300 . ?
C4 C5 1.3900 . ?
C4 C8 1.527(7) . ?
C5 C6 1.3900 . ?
C5 H5 0.9300 . ?
C6 C9 1.506(6) . ?
C7 O2 1.237(7) . ?
C7 O1 1.245(7) . ?
C7 Cs2 3.615(6) . ?
C7 Cs1 3.836(6) . ?
O2 Cs1 3.202(4) . ?
O2 Cs2 3.231(4) . ?
C8 O4 1.234(7) . ?
C8 O3 1.237(7) . ?
O3 Cs3 3.215(4) . ?
C9 O6 1.226(7) . ?
C9 O5 1.243(7) . ?
O5 Cs2 3.189(4) 4_666 ?
O1W Cs1 3.160(4) . ?
O2W Cs1 3.260(5) . ?
O3W Cs2 3.518(6) . ?
O4W Cs3 3.358(6) . ?
O5W O10W 1.69(3) . ?
O5W Cs3 3.303(12) . ?
O5W Cs3 3.375(18) 3_667 ?
Cs1 O3A 2.989(4) . ?
Cs1 O1A 3.032(5) . ?
Cs1 O5A 3.100(4) . ?
Cs1 O2A 3.207(4) . ?
Cs1 O6A 3.257(4) . ?
Cs1 O4A 3.305(4) . ?
Cs1 C5A 3.633(7) . ?
Cs1 C4A 3.697(7) . ?
Cs1 C8A 3.744(6) . ?
Cs2 O6C 3.072(5) . ?
Cs2 O4C 3.113(5) . ?
Cs2 O2C 3.167(5) . ?
Cs2 O5 3.189(4) 4_565 ?
Cs2 O1C 3.246(5) . ?
Cs2 O5C 3.303(5) . ?
Cs2 O3C 3.402(5) . ?
Cs2 C3C 3.714(9) . ?
Cs2 C2C 3.753(8) . ?
Cs3 O5B 3.022(8) . ?
Cs3 O1B 3.098(7) . ?
Cs3 O3B 3.101(6) . ?
Cs3 O6B 3.209(7) . ?
Cs3 O4B 3.281(6) . ?
Cs3 O2B 3.296(7) . ?
Cs3 O5W 3.375(18) 3_667 ?
Cs3 C8B 3.693(9) . ?
Cs3 C12B 3.715(11) . ?
O4A C9A 1.408(8) . ?
O4A C8A 1.414(7) . ?
O2A C5A 1.408(7) . ?
O2A C4A 1.422(8) . ?
O6A C1A 1.426(8) . ?
O6A C12A 1.433(8) . ?
O5A C11A 1.402(7) . ?
O5A C10A 1.422(7) . ?
O3A C7A 1.410(8) . ?
O3A C6A 1.421(8) . ?
O1A C3A 1.413(8) . ?
O1A C2A 1.418(8) . ?
C6A C5A 1.480(9) . ?
C6A H6A1 0.9700 . ?
C6A H6A2 0.9700 . ?
C7A C8A 1.489(9) . ?
C7A H7A1 0.9700 . ?
C7A H7A2 0.9700 . ?
C5A H5A1 0.9700 . ?
C5A H5A2 0.9700 . ?
C3A C4A 1.468(10) . ?
C3A H3A1 0.9700 . ?
C3A H3A2 0.9700 . ?
C8A H8A1 0.9700 . ?
C8A H8A2 0.9700 . ?
C4A H4A1 0.9700 . ?
C4A H4A2 0.9700 . ?
C12A C11A 1.494(9) . ?
C12A H12E 0.9700 . ?
C12A H12F 0.9700 . ?
C11A H11C 0.9700 . ?
C11A H11D 0.9700 . ?
C2A C1A 1.485(10) . ?
C2A H2A1 0.9700 . ?
C2A H2A2 0.9700 . ?
C1A H1A1 0.9700 . ?
C1A H1A2 0.9700 . ?
C9A C10A 1.476(9) . ?
C9A H9A1 0.9700 . ?
C9A H9A2 0.9700 . ?
C10A H10C 0.9700 . ?
C10A H10D 0.9700 . ?
O3C C7C 1.383(10) . ?
O3C C6C 1.420(9) . ?
O2C C5C 1.377(10) . ?
O2C C4C 1.409(9) . ?
O6C C1C 1.396(9) . ?
O6C C12C 1.413(9) . ?
O5C C11C 1.388(9) . ?
O5C C10C 1.414(9) . ?
O4C C9C 1.378(10) . ?
O4C C8C 1.415(10) . ?
C2C O1C 1.414(10) . ?
C2C C1C 1.485(12) . ?
C2C H2C1 0.9700 . ?
C2C H2C2 0.9700 . ?
C8C C7C 1.463(12) . ?
C8C H8C1 0.9700 . ?
C8C H8C2 0.9700 . ?
C4C C3C 1.484(13) . ?
C4C H4C1 0.9700 . ?
C4C H4C2 0.9700 . ?
C3C O1C 1.386(11) . ?
C3C H3C1 0.9700 . ?
C3C H3C2 0.9700 . ?
C5C C6C 1.484(12) . ?
C5C H5C1 0.9700 . ?
C5C H5C2 0.9700 . ?
C7C H7C1 0.9700 . ?
C7C H7C2 0.9700 . ?
C9C C10C 1.499(11) . ?
C9C H9C1 0.9700 . ?
C9C H9C2 0.9700 . ?
C10C H10A 0.9700 . ?
C10C H10B 0.9700 . ?
C12C C11C 1.472(12) . ?
C12C H12A 0.9700 . ?
C12C H12B 0.9700 . ?
C1C H1C1 0.9700 . ?
C1C H1C2 0.9700 . ?
C6C H6C1 0.9700 . ?
C6C H6C2 0.9700 . ?
C11C H11E 0.9700 . ?
C11C H11F 0.9700 . ?
C11B O5B 1.519(11) . ?
C11B C12B 1.570(15) . ?
C11B H11A 0.9700 . ?
C11B H11B 0.9700 . ?
O3B C6B 1.368(11) . ?
O3B C7B 1.473(12) . ?
C5B C6B 1.425(14) . ?
C5B O2B 1.426(14) . ?
C5B H5B1 0.9700 . ?
C5B H5B2 0.9700 . ?
O1B C2B 1.330(13) . ?
O1B C3B 1.442(12) . ?
O4B C8B 1.385(11) . ?
O4B C9B 1.448(11) . ?
C7B C8B 1.419(13) . ?
C7B H7B1 0.9700 . ?
C7B H7B2 0.9700 . ?
C8B H8B1 0.9700 . ?
C8B H8B2 0.9700 . ?
C9B C10B 1.490(14) . ?
C9B H9B1 0.9700 . ?
C9B H9B2 0.9700 . ?
C1B O6B 1.452(13) . ?
C1B C2B 1.519(14) . ?
C1B H1B1 0.9700 . ?
C1B H1B2 0.9700 . ?
O6B C12B 1.305(13) . ?
C2B H2B1 0.9700 . ?
C2B H2B2 0.9700 . ?
O5B C10B 1.356(13) . ?
C10B H10E 0.9700 . ?
C10B H10F 0.9700 . ?
O2B C4B 1.265(12) . ?
C3B C4B 1.493(15) . ?
C3B H3B1 0.9700 . ?
C3B H3B2 0.9700 . ?
C4B H4B1 0.9700 . ?
C4B H4B2 0.9700 . ?
C6B H6B1 0.9700 . ?
C6B H6B2 0.9700 . ?
C12B H12C 0.9700 . ?
C12B H12D 0.9700 . ?
